data_9012282
loop_
_publ_author_name
'Grey, I. E.'
'Mumme, W. G.'
'Ness, T. J.'
'Roth, R. S.'
'Smith, K. L.'

_publ_section_title
;Structural relations between weberite and zirconolite polytypes - refinements
 of doped 3T and 4M Ca2Ta2O7 and 3T CaZrTi2O7 Sample: T = 123 K, 3T
 weberite-type structure
;
_journal_name_full 'Journal of Solid State Chemistry'
_journal_page_first 285
_journal_page_last 295
_journal_paper_doi 10.1016/S0022-4596(03)00222-6
_journal_volume 174
_journal_year 2003
_chemical_formula_structural Ca2Ta2O7
_chemical_formula_sum 'Ca3.906 Nd0.154 O14 Ta3.78 Zr0.16'
_space_group_IT_number 152
_symmetry_space_group_name_Hall 'P 31 2"'
_symmetry_space_group_name_H-M 'P 31 2 1'
_cell_angle_alpha 90
_cell_angle_beta 90
_cell_angle_gamma 120
_cell_length_a 7.356
_cell_length_b 7.356
_cell_length_c 18.116
_cell_formula_units_Z 3
_cell_volume 848.939
_database_code_amcsd 0014035
_diffrn_ambient_temperature 123
_exptl_crystal_density_diffrn 6.463
_cod_original_formula_sum 'Ca3.906 Nd.154 Ta3.78 Zr.16 O14'
_cod_database_code 9012282
_amcsd_formula_title Ca2Ta2O7

loop_
_space_group_symop_operation_xyz
x,y,z
y,x,-z
-y,x-y,1/3+z
-x,-x+y,1/3-z
-x+y,-x,2/3+z
x-y,-y,2/3-z

loop_
_atom_site_label
_atom_site_fract_x
_atom_site_fract_y
_atom_site_fract_z
_atom_site_occupancy
_atom_site_U_iso_or_equiv
CaM1 0.84120 0.00000 0.33333 0.97000 0.00800
NdM1 0.84120 0.00000 0.33333 0.03000 0.00800
TaM2 0.31000 0.00000 0.33333 1.00000 0.00520
CaM3 0.15940 0.64750 0.00380 0.96800 0.01110
NdM3 0.15940 0.64750 0.00380 0.03200 0.01110
TaM4 0.32910 0.00000 0.83333 0.92000 0.00490
ZrM4 0.32910 0.00000 0.83333 0.06000 0.00490
NdM4 0.32910 0.00000 0.83333 0.02000 0.00490
CaM5 0.83330 0.00000 0.83333 1.00000 0.01150
TaM6 0.50190 0.33232 0.16285 0.93000 0.00420
ZrM6 0.50190 0.33232 0.16285 0.05000 0.00420
NdM6 0.50190 0.33232 0.16285 0.02000 0.00420
O1 0.55700 0.60600 0.19940 1.00000 0.01500
O2 0.95700 0.80200 0.04840 1.00000 0.01200
O3 0.54700 0.40600 0.05740 1.00000 0.01100
O4 0.20100 0.22300 0.14880 1.00000 0.01600
O5 0.54200 0.78900 0.06460 1.00000 0.01400
O6 0.96300 0.31200 0.05720 1.00000 0.01000
O7 0.19800 0.63400 0.15190 1.00000 0.01300

loop_
_cod_related_entry_id
_cod_related_entry_database
_cod_related_entry_code
1 AMCSD 0014035
